data_7037467
loop_
_publ_author_name
'Paradiso, Veronica'
'Bertolasi, Valerio'
'Costabile, Chiara'
'Grisi, Fabia'

_publ_section_title
;
 Ruthenium olefin metathesis catalysts featuring unsymmetrical
 N-heterocyclic carbenes.
;
_journal_issue 2
_journal_name_full 'Dalton transactions (Cambridge, England : 2003)'
_journal_page_first 561
_journal_page_last 571
_journal_paper_doi 10.1039/c5dt03758a
_journal_volume 45
_journal_year 2015
_chemical_formula_moiety 'C38 H46 Cl N2 Rh'
_chemical_formula_sum 'C38 H46 Cl N2 Rh'
_chemical_formula_weight 669.13
_chemical_name_systematic
;
 ?
;
_space_group_IT_number 15
_symmetry_cell_setting monoclinic
_symmetry_space_group_name_Hall '-C 2yc'
_symmetry_space_group_name_H-M 'C 1 2/c 1'
_atom_sites_solution_hydrogens geom
_atom_sites_solution_primary direct
_atom_sites_solution_secondary difmap
_audit_creation_method SHELXL-97
_audit_update_record
;
2015-11-03 deposited with the CCDC.
2015-11-26 downloaded from the CCDC.
;
_cell_angle_alpha 90.00
_cell_angle_beta 114.7300(10)
_cell_angle_gamma 90.00
_cell_formula_units_Z 8
_cell_length_a 23.2672(6)
_cell_length_b 14.4735(2)
_cell_length_c 22.2443(7)
_cell_measurement_reflns_used 27353
_cell_measurement_temperature 295
_cell_measurement_theta_max 30.00
_cell_measurement_theta_min 3.22
_cell_volume 6803.9(3)
_computing_cell_refinement 'Denzo-SMN (Otwinowski & Minor, 1997)'
_computing_data_collection 'COLLECT (Nonius, 1998)'
_computing_data_reduction 'Denzo-SMN (Otwinowski & Minor, 1997)'
_computing_molecular_graphics 'ORTEPIII (Burnett & Johnson, 1996)'
_computing_publication_material 'SHELXL-97 (Sheldrick, 1997), PARST (Nardelli, 1995)'
_computing_structure_refinement 'SHELXL-97 (Sheldrick, 1997)'
_computing_structure_solution 'SIR97 (Altomare et al., 1999)'
_diffrn_ambient_temperature 295
_diffrn_measured_fraction_theta_full 0.984
_diffrn_measured_fraction_theta_max 0.984
_diffrn_measurement_device_type 'Nonius Kappa CCD'
_diffrn_measurement_method '\f scans and \w scans'
_diffrn_radiation_monochromator graphite
_diffrn_radiation_source 'fine-focus sealed tube'
_diffrn_radiation_type MoK\a
_diffrn_radiation_wavelength 0.71073
_diffrn_reflns_av_R_equivalents 0.0500
_diffrn_reflns_av_sigmaI/netI 0.0510
_diffrn_reflns_limit_h_max 32
_diffrn_reflns_limit_h_min -32
_diffrn_reflns_limit_k_max 20
_diffrn_reflns_limit_k_min -20
_diffrn_reflns_limit_l_max 30
_diffrn_reflns_limit_l_min -31
_diffrn_reflns_number 27353
_diffrn_reflns_theta_full 30.01
_diffrn_reflns_theta_max 30.01
_diffrn_reflns_theta_min 3.22
_exptl_absorpt_coefficient_mu 0.608
_exptl_absorpt_correction_T_max 0.950
_exptl_absorpt_correction_T_min 0.915
_exptl_absorpt_correction_type multi-scan
_exptl_absorpt_process_details 'SORTAV (Blessing, Acta Cryst., 1995, A51, 33)'
_exptl_crystal_colour yellow
_exptl_crystal_density_diffrn 1.306
_exptl_crystal_density_method 'not measured'
_exptl_crystal_description needle
_exptl_crystal_F_000 2800
_exptl_crystal_size_max 0.48
_exptl_crystal_size_mid 0.10
_exptl_crystal_size_min 0.08
_refine_diff_density_max 1.135
_refine_diff_density_min -1.217
_refine_diff_density_rms 0.068
_refine_ls_extinction_method none
_refine_ls_goodness_of_fit_ref 1.042
_refine_ls_hydrogen_treatment constr
_refine_ls_matrix_type full
_refine_ls_number_parameters 381
_refine_ls_number_reflns 9786
_refine_ls_number_restraints 0
_refine_ls_restrained_S_all 1.042
_refine_ls_R_factor_all 0.0823
_refine_ls_R_factor_gt 0.0501
_refine_ls_shift/su_max 0.001
_refine_ls_shift/su_mean 0.000
_refine_ls_structure_factor_coef Fsqd
_refine_ls_weighting_details 'calc w=1/[\s^2^(Fo^2^)+(0.0601P)^2^+8.5793P] where P=(Fo^2^+2Fc^2^)/3'
_refine_ls_weighting_scheme calc
_refine_ls_wR_factor_gt 0.1236
_refine_ls_wR_factor_ref 0.1393
_reflns_number_gt 6641
_reflns_number_total 9786
_reflns_threshold_expression I>2sigma(I)
_cod_data_source_file c5dt03758a2.cif
_cod_data_source_block 39
_cod_depositor_comments
;
The following automatic conversions were performed:

'_symmetry_cell_setting' value 'Monoclinic' changed to 'monoclinic'
according to
/usr/data/users/saulius/crontab/automatic-downloads/rss-feeds/RSC/lib/dictionaries/cif_core.dic
dictionary named 'cif_core.dic' version 2.4.2 from 2011-04-26.

Automatic conversion script
Id: cif_fix_values 4268 2015-11-12 08:31:59Z antanas 

 Adding full bibliography for 7037467--7037468.cif.
;
_cod_original_sg_symbol_H-M C2/c
_cod_database_code 7037467

loop_
_symmetry_equiv_pos_as_xyz
'x, y, z'
'-x, y, -z+1/2'
'x+1/2, y+1/2, z'
'-x+1/2, y+1/2, -z+1/2'
'-x, -y, -z'
'x, -y, z-1/2'
'-x+1/2, -y+1/2, -z'
'x+1/2, -y+1/2, z-1/2'

loop_
_atom_site_label
_atom_site_type_symbol
_atom_site_fract_x
_atom_site_fract_y
_atom_site_fract_z
_atom_site_U_iso_or_equiv
_atom_site_adp_type
_atom_site_occupancy
_atom_site_symmetry_multiplicity
_atom_site_calc_flag
_atom_site_refinement_flags
Rh1 Rh 0.161708(10) 0.149934(16) 0.665739(12) 0.04886(9) Uani 1 1 d .
Cl1 Cl 0.20754(5) 0.28232(5) 0.73222(5) 0.0692(2) Uani 1 1 d .
C1 C 0.24094(11) 0.08240(16) 0.72528(13) 0.0381(5) Uani 1 1 d .
N1 N 0.29252(10) 0.06555(14) 0.71428(11) 0.0389(4) Uani 1 1 d .
C2 C 0.34692(12) 0.03052(18) 0.77382(13) 0.0410(5) Uani 1 1 d .
H2 H 0.3584 -0.0309 0.7639 0.049 Uiso 1 1 calc R
C3 C 0.31705(13) 0.01978(18) 0.82469(13) 0.0401(5) Uani 1 1 d .
H3 H 0.3134 -0.0463 0.8320 0.048 Uiso 1 1 calc R
N2 N 0.25250(10) 0.05699(14) 0.78708(11) 0.0410(5) Uani 1 1 d .
C4 C 0.1387(2) 0.0596(4) 0.5866(2) 0.1036(17) Uani 1 1 d .
H4 H 0.1814 0.0454 0.6005 0.124 Uiso 1 1 calc R
C5 C 0.10972(18) 0.0278(3) 0.6265(2) 0.0873(13) Uani 1 1 d .
H5 H 0.1343 -0.0025 0.6658 0.105 Uiso 1 1 calc R
C6 C 0.0393(2) 0.0410(5) 0.6080(3) 0.123(2) Uani 1 1 d .
H6A H 0.0164 0.0327 0.5606 0.148 Uiso 1 1 calc R
H6B H 0.0255 -0.0070 0.6294 0.148 Uiso 1 1 calc R
C7 C 0.0219(2) 0.1309(5) 0.6259(4) 0.131(2) Uani 1 1 d .
H7A H 0.0177 0.1239 0.6673 0.157 Uiso 1 1 calc R
H7B H -0.0193 0.1480 0.5923 0.157 Uiso 1 1 calc R
C8 C 0.06671(18) 0.2085(4) 0.6335(3) 0.1020(16) Uani 1 1 d .
H8 H 0.0809 0.2407 0.6733 0.122 Uiso 1 1 calc R
C9 C 0.0891(2) 0.2377(4) 0.5902(3) 0.1112(19) Uani 1 1 d .
H9 H 0.1186 0.2854 0.6025 0.133 Uiso 1 1 calc R
C10 C 0.0685(4) 0.1968(7) 0.5244(4) 0.167(3) Uani 1 1 d .
H10A H 0.0695 0.2443 0.4941 0.201 Uiso 1 1 calc R
H10B H 0.0249 0.1770 0.5096 0.201 Uiso 1 1 calc R
C11 C 0.1067(3) 0.1172(6) 0.5201(3) 0.144(3) Uani 1 1 d .
H11A H 0.1395 0.1398 0.5078 0.172 Uiso 1 1 calc R
H11B H 0.0796 0.0764 0.4852 0.172 Uiso 1 1 calc R
C12 C 0.29817(11) 0.08704(18) 0.65379(13) 0.0404(5) Uani 1 1 d .
C13 C 0.30697(12) 0.01690(18) 0.61543(14) 0.0437(6) Uani 1 1 d .
C14 C 0.31370(14) 0.0437(2) 0.55814(16) 0.0542(7) Uani 1 1 d .
H14 H 0.3203 -0.0014 0.5320 0.065 Uiso 1 1 calc R
C15 C 0.31081(16) 0.1346(2) 0.53953(17) 0.0615(8) Uani 1 1 d .
H15 H 0.3158 0.1505 0.5015 0.074 Uiso 1 1 calc R
C16 C 0.30046(15) 0.2021(2) 0.57740(17) 0.0596(8) Uani 1 1 d .
H16 H 0.2976 0.2636 0.5644 0.072 Uiso 1 1 calc R
C17 C 0.29437(14) 0.1790(2) 0.63449(16) 0.0512(7) Uani 1 1 d .
H17 H 0.2877 0.2249 0.6601 0.061 Uiso 1 1 calc R
C18 C 0.30735(16) -0.0846(2) 0.63180(16) 0.0551(7) Uani 1 1 d .
H18 H 0.2930 -0.0904 0.6672 0.066 Uiso 1 1 calc R
C19 C 0.3740(2) -0.1258(3) 0.6570(2) 0.0793(11) Uani 1 1 d .
H19A H 0.3862 -0.1310 0.6209 0.119 Uiso 1 1 calc R
H19B H 0.3743 -0.1859 0.6754 0.119 Uiso 1 1 calc R
H19C H 0.4033 -0.0862 0.6904 0.119 Uiso 1 1 calc R
C20 C 0.2610(3) -0.1393(3) 0.5715(2) 0.0942(15) Uani 1 1 d .
H20A H 0.2195 -0.1129 0.5564 0.141 Uiso 1 1 calc R
H20B H 0.2598 -0.2026 0.5839 0.141 Uiso 1 1 calc R
H20C H 0.2750 -0.1366 0.5365 0.141 Uiso 1 1 calc R
C21 C 0.20045(14) 0.04324(19) 0.80708(17) 0.0510(7) Uani 1 1 d .
H21 H 0.1627 0.0651 0.7693 0.061 Uiso 1 1 calc R
C22 C 0.18780(18) -0.0583(2) 0.8132(2) 0.0773(12) Uani 1 1 d .
H22A H 0.2238 -0.0855 0.8494 0.093 Uiso 1 1 calc R
H22B H 0.1822 -0.0903 0.7728 0.093 Uiso 1 1 calc R
C23 C 0.1285(2) -0.0698(3) 0.8256(3) 0.113(2) Uani 1 1 d .
H23A H 0.0918 -0.0552 0.7852 0.135 Uiso 1 1 calc R
H23B H 0.1251 -0.1340 0.8362 0.135 Uiso 1 1 calc R
C24 C 0.1277(3) -0.0117(4) 0.8793(4) 0.128(2) Uani 1 1 d .
H24A H 0.1591 -0.0345 0.9211 0.153 Uiso 1 1 calc R
H24B H 0.0866 -0.0169 0.8804 0.153 Uiso 1 1 calc R
C25 C 0.1409(2) 0.0882(4) 0.8719(3) 0.0954(14) Uani 1 1 d .
H25A H 0.1438 0.1221 0.9107 0.114 Uiso 1 1 calc R
H25B H 0.1061 0.1139 0.8337 0.114 Uiso 1 1 calc R
C26 C 0.2030(2) 0.1000(3) 0.8634(2) 0.0830(12) Uani 1 1 d .
H26A H 0.2088 0.1644 0.8554 0.100 Uiso 1 1 calc R
H26B H 0.2385 0.0808 0.9036 0.100 Uiso 1 1 calc R
C27 C 0.40429(12) 0.0927(2) 0.79445(14) 0.0496(7) Uani 1 1 d .
C28 C 0.46395(15) 0.0530(3) 0.81746(17) 0.0729(10) Uani 1 1 d .
H28 H 0.4684 -0.0109 0.8192 0.087 Uiso 1 1 calc R
C29 C 0.51711(18) 0.1095(5) 0.8380(2) 0.110(2) Uani 1 1 d .
H29 H 0.5570 0.0830 0.8520 0.132 Uiso 1 1 calc R
C30 C 0.5113(2) 0.2038(5) 0.8377(2) 0.115(2) Uani 1 1 d .
H30 H 0.5472 0.2411 0.8532 0.138 Uiso 1 1 calc R
C31 C 0.4533(2) 0.2417(4) 0.8148(2) 0.1007(16) Uani 1 1 d .
H31 H 0.4492 0.3057 0.8136 0.121 Uiso 1 1 calc R
C32 C 0.39934(17) 0.1872(3) 0.79293(18) 0.0684(9) Uani 1 1 d .
H32 H 0.3596 0.2148 0.7772 0.082 Uiso 1 1 calc R
C33 C 0.35341(14) 0.0646(2) 0.89080(15) 0.0535(7) Uani 1 1 d .
C34 C 0.39521(17) 0.0123(4) 0.94170(18) 0.0785(11) Uani 1 1 d .
H34 H 0.3986 -0.0507 0.9356 0.094 Uiso 1 1 calc R
C35 C 0.4328(2) 0.0530(6) 1.0028(2) 0.1090(19) Uani 1 1 d .
H35 H 0.4610 0.0175 1.0375 0.131 Uiso 1 1 calc R
C36 C 0.4272(3) 0.1468(6) 1.0105(3) 0.125(3) Uani 1 1 d .
H36 H 0.4526 0.1750 1.0505 0.150 Uiso 1 1 calc R
C37 C 0.3854(3) 0.1982(5) 0.9609(3) 0.115(2) Uani 1 1 d .
H37 H 0.3816 0.2611 0.9672 0.138 Uiso 1 1 calc R
C38 C 0.34792(19) 0.1575(3) 0.9005(2) 0.0763(11) Uani 1 1 d .
H38 H 0.3190 0.1931 0.8666 0.092 Uiso 1 1 calc R

loop_
_atom_site_aniso_label
_atom_site_aniso_U_11
_atom_site_aniso_U_22
_atom_site_aniso_U_33
_atom_site_aniso_U_23
_atom_site_aniso_U_13
_atom_site_aniso_U_12
Rh1 0.03355(12) 0.06432(16) 0.04666(14) 0.00546(10) 0.01475(9) 0.00241(9)
Cl1 0.0873(6) 0.0455(4) 0.0806(6) 0.0013(4) 0.0410(5) 0.0086(4)
C1 0.0330(12) 0.0371(12) 0.0443(14) -0.0066(10) 0.0162(10) -0.0050(9)
N1 0.0329(10) 0.0465(11) 0.0366(11) 0.0007(9) 0.0139(9) 0.0018(8)
C2 0.0372(12) 0.0447(13) 0.0416(14) 0.0009(11) 0.0172(11) 0.0055(10)
C3 0.0434(13) 0.0413(12) 0.0389(14) 0.0055(10) 0.0205(11) 0.0051(10)
N2 0.0357(10) 0.0430(11) 0.0478(13) -0.0005(9) 0.0209(9) 0.0004(8)
C4 0.052(2) 0.173(5) 0.079(3) -0.063(3) 0.021(2) -0.031(3)
C5 0.049(2) 0.112(3) 0.086(3) -0.035(2) 0.014(2) -0.028(2)
C6 0.055(3) 0.179(6) 0.136(5) -0.038(4) 0.039(3) -0.046(3)
C7 0.050(3) 0.167(6) 0.176(7) 0.035(5) 0.046(3) 0.007(3)
C8 0.047(2) 0.131(4) 0.115(4) 0.042(3) 0.021(2) 0.034(2)
C9 0.062(3) 0.160(5) 0.083(3) 0.054(4) 0.003(2) 0.014(3)
C10 0.115(5) 0.291(11) 0.090(5) 0.059(6) 0.037(4) 0.002(6)
C11 0.089(4) 0.287(9) 0.056(3) -0.040(4) 0.031(3) -0.038(5)
C12 0.0295(11) 0.0485(13) 0.0411(14) 0.0020(11) 0.0128(10) -0.0009(10)
C13 0.0406(13) 0.0503(14) 0.0411(14) 0.0011(11) 0.0180(11) -0.0014(11)
C14 0.0520(16) 0.0665(18) 0.0491(17) 0.0042(14) 0.0261(14) 0.0043(13)
C15 0.0552(18) 0.082(2) 0.0504(18) 0.0185(16) 0.0253(15) 0.0012(15)
C16 0.0590(19) 0.0551(17) 0.058(2) 0.0190(15) 0.0182(16) 0.0040(14)
C17 0.0445(15) 0.0514(15) 0.0530(18) 0.0056(13) 0.0158(13) 0.0042(12)
C18 0.073(2) 0.0479(15) 0.0506(17) -0.0011(13) 0.0319(16) -0.0015(14)
C19 0.103(3) 0.066(2) 0.085(3) 0.0132(19) 0.055(3) 0.026(2)
C20 0.135(4) 0.065(2) 0.072(3) -0.0135(19) 0.033(3) -0.025(2)
C21 0.0480(15) 0.0508(15) 0.067(2) -0.0006(13) 0.0364(15) -0.0007(12)
C22 0.073(2) 0.0536(18) 0.132(4) 0.012(2) 0.069(3) -0.0007(16)
C23 0.098(3) 0.077(3) 0.212(6) 0.023(3) 0.113(4) -0.004(2)
C24 0.105(4) 0.166(5) 0.164(6) 0.066(4) 0.107(4) 0.029(4)
C25 0.089(3) 0.127(4) 0.105(4) -0.011(3) 0.074(3) 0.007(3)
C26 0.078(3) 0.105(3) 0.088(3) -0.022(2) 0.055(2) -0.007(2)
C27 0.0337(13) 0.078(2) 0.0371(14) 0.0039(13) 0.0146(11) -0.0022(12)
C28 0.0388(16) 0.126(3) 0.052(2) 0.001(2) 0.0168(14) 0.0118(18)
C29 0.0319(18) 0.235(7) 0.058(3) -0.007(3) 0.0147(17) -0.010(3)
C30 0.071(3) 0.197(6) 0.066(3) -0.004(3) 0.017(2) -0.067(4)
C31 0.095(3) 0.118(4) 0.073(3) 0.000(2) 0.019(2) -0.060(3)
C32 0.060(2) 0.075(2) 0.059(2) 0.0033(17) 0.0132(16) -0.0213(17)
C33 0.0416(15) 0.082(2) 0.0417(16) -0.0057(14) 0.0223(13) -0.0074(13)
C34 0.055(2) 0.131(3) 0.048(2) 0.015(2) 0.0204(16) 0.001(2)
C35 0.056(2) 0.220(7) 0.046(2) 0.015(3) 0.0160(19) -0.005(3)
C36 0.066(3) 0.241(8) 0.077(4) -0.060(5) 0.037(3) -0.060(4)
C37 0.082(3) 0.154(5) 0.119(5) -0.081(4) 0.052(3) -0.049(3)
C38 0.062(2) 0.090(3) 0.080(3) -0.036(2) 0.032(2) -0.0222(18)

loop_
_atom_type_symbol
_atom_type_description
_atom_type_scat_dispersion_real
_atom_type_scat_dispersion_imag
_atom_type_scat_source
Rh Rh -1.1178 0.9187 'International Tables Vol C Tables 4.2.6.8 and 6.1.1.4'
C C 0.0033 0.0016 'International Tables Vol C Tables 4.2.6.8 and 6.1.1.4'
H H 0.0000 0.0000 'International Tables Vol C Tables 4.2.6.8 and 6.1.1.4'
Cl Cl 0.1484 0.1585 'International Tables Vol C Tables 4.2.6.8 and 6.1.1.4'
N N 0.0061 0.0033 'International Tables Vol C Tables 4.2.6.8 and 6.1.1.4'

loop_
_geom_angle_atom_site_label_1
_geom_angle_atom_site_label_2
_geom_angle_atom_site_label_3
_geom_angle
C1 Rh1 C4 95.27(17)
C1 Rh1 C5 94.24(14)
C4 Rh1 C5 38.99(18)
C1 Rh1 C8 157.43(17)
C4 Rh1 C8 95.7(2)
C5 Rh1 C8 82.16(19)
C1 Rh1 C9 166.65(16)
C4 Rh1 C9 82.8(2)
C5 Rh1 C9 92.5(2)
C8 Rh1 C9 35.40(18)
C1 Rh1 Cl1 86.18(7)
C4 Rh1 Cl1 157.34(15)
C5 Rh1 Cl1 163.60(14)
C8 Rh1 Cl1 91.16(16)
C9 Rh1 Cl1 90.61(17)
N2 C1 N1 109.1(2)
N2 C1 Rh1 122.96(17)
N1 C1 Rh1 127.5(2)
C1 N1 C12 124.7(2)
C1 N1 C2 113.1(2)
C12 N1 C2 121.98(19)
N1 C2 C27 112.4(2)
N1 C2 C3 102.00(19)
C27 C2 C3 116.3(2)
N1 C2 H2 108.6
C27 C2 H2 108.6
C3 C2 H2 108.6
N2 C3 C33 114.7(2)
N2 C3 C2 102.0(2)
C33 C3 C2 115.2(2)
N2 C3 H3 108.2
C33 C3 H3 108.2
C2 C3 H3 108.2
C1 N2 C21 120.8(2)
C1 N2 C3 113.6(2)
C21 N2 C3 123.3(2)
C5 C4 C11 126.9(4)
C5 C4 Rh1 72.0(2)
C11 C4 Rh1 108.2(4)
C5 C4 H4 116.6
C11 C4 H4 116.6
Rh1 C4 H4 89.8
C4 C5 C6 122.5(5)
C4 C5 Rh1 69.1(2)
C6 C5 Rh1 111.8(4)
C4 C5 H5 118.8
C6 C5 H5 118.8
Rh1 C5 H5 89.2
C7 C6 C5 115.2(4)
C7 C6 H6A 108.5
C5 C6 H6A 108.5
C7 C6 H6B 108.5
C5 C6 H6B 108.5
H6A C6 H6B 107.5
C6 C7 C8 116.0(4)
C6 C7 H7A 108.3
C8 C7 H7A 108.3
C6 C7 H7B 108.3
C8 C7 H7B 108.3
H7A C7 H7B 107.4
C9 C8 C7 128.3(6)
C9 C8 Rh1 73.4(3)
C7 C8 Rh1 107.9(3)
C9 C8 H8 115.9
C7 C8 H8 115.9
Rh1 C8 H8 88.6
C8 C9 C10 121.9(6)
C8 C9 Rh1 71.2(2)
C10 C9 Rh1 110.7(5)
C8 C9 H9 119.0
C10 C9 H9 119.0
Rh1 C9 H9 88.2
C9 C10 C11 115.1(6)
C9 C10 H10A 108.5
C11 C10 H10A 108.5
C9 C10 H10B 108.5
C11 C10 H10B 108.5
H10A C10 H10B 107.5
C10 C11 C4 114.3(5)
C10 C11 H11A 108.7
C4 C11 H11A 108.7
C10 C11 H11B 108.7
C4 C11 H11B 108.7
H11A C11 H11B 107.6
C17 C12 C13 121.0(3)
C17 C12 N1 118.5(2)
C13 C12 N1 120.6(2)
C12 C13 C14 117.1(3)
C12 C13 C18 123.2(2)
C14 C13 C18 119.7(3)
C15 C14 C13 122.0(3)
C15 C14 H14 119.0
C13 C14 H14 119.0
C14 C15 C16 119.7(3)
C14 C15 H15 120.2
C16 C15 H15 120.2
C17 C16 C15 120.3(3)
C17 C16 H16 119.8
C15 C16 H16 119.8
C16 C17 C12 120.0(3)
C16 C17 H17 120.0
C12 C17 H17 120.0
C13 C18 C19 111.6(3)
C13 C18 C20 110.9(3)
C19 C18 C20 110.5(3)
C13 C18 H18 107.9
C19 C18 H18 107.9
C20 C18 H18 107.9
C18 C19 H19A 109.5
C18 C19 H19B 109.5
H19A C19 H19B 109.5
C18 C19 H19C 109.5
H19A C19 H19C 109.5
H19B C19 H19C 109.5
C18 C20 H20A 109.5
C18 C20 H20B 109.5
H20A C20 H20B 109.5
C18 C20 H20C 109.5
H20A C20 H20C 109.5
H20B C20 H20C 109.5
N2 C21 C26 115.9(3)
N2 C21 C22 112.0(2)
C26 C21 C22 113.8(3)
N2 C21 H21 104.6
C26 C21 H21 104.6
C22 C21 H21 104.6
C21 C22 C23 110.3(3)
C21 C22 H22A 109.6
C23 C22 H22A 109.6
C21 C22 H22B 109.6
C23 C22 H22B 109.6
H22A C22 H22B 108.1
C24 C23 C22 114.0(4)
C24 C23 H23A 108.8
C22 C23 H23A 108.8
C24 C23 H23B 108.8
C22 C23 H23B 108.8
H23A C23 H23B 107.7
C23 C24 C25 113.0(4)
C23 C24 H24A 109.0
C25 C24 H24A 109.0
C23 C24 H24B 109.0
C25 C24 H24B 109.0
H24A C24 H24B 107.8
C24 C25 C26 111.4(4)
C24 C25 H25A 109.4
C26 C25 H25A 109.4
C24 C25 H25B 109.4
C26 C25 H25B 109.4
H25A C25 H25B 108.0
C21 C26 C25 109.6(3)
C21 C26 H26A 109.8
C25 C26 H26A 109.8
C21 C26 H26B 109.8
C25 C26 H26B 109.8
H26A C26 H26B 108.2
C32 C27 C28 118.8(3)
C32 C27 C2 122.1(3)
C28 C27 C2 119.1(3)
C27 C28 C29 119.5(5)
C27 C28 H28 120.2
C29 C28 H28 120.2
C30 C29 C28 120.8(4)
C30 C29 H29 119.6
C28 C29 H29 119.6
C31 C30 C29 119.3(4)
C31 C30 H30 120.4
C29 C30 H30 120.4
C30 C31 C32 121.2(5)
C30 C31 H31 119.4
C32 C31 H31 119.4
C27 C32 C31 120.3(4)
C27 C32 H32 119.8
C31 C32 H32 119.8
C34 C33 C38 119.3(4)
C34 C33 C3 119.0(3)
C38 C33 C3 121.6(3)
C33 C34 C35 120.6(5)
C33 C34 H34 119.7
C35 C34 H34 119.7
C36 C35 C34 118.7(5)
C36 C35 H35 120.7
C34 C35 H35 120.7
C37 C36 C35 120.9(5)
C37 C36 H36 119.5
C35 C36 H36 119.5
C36 C37 C38 120.2(6)
C36 C37 H37 119.9
C38 C37 H37 119.9
C33 C38 C37 120.3(5)
C33 C38 H38 119.8
C37 C38 H38 119.8

loop_
_geom_bond_atom_site_label_1
_geom_bond_atom_site_label_2
_geom_bond_distance
Rh1 C1 2.016(3)
Rh1 C4 2.076(4)
Rh1 C5 2.113(4)
Rh1 C8 2.189(4)
Rh1 C9 2.217(4)
Rh1 Cl1 2.3824(9)
C1 N2 1.337(3)
C1 N1 1.344(3)
N1 C12 1.440(3)
N1 C2 1.487(3)
C2 C27 1.513(4)
C2 C3 1.564(4)
C2 H2 0.9800
C3 N2 1.481(3)
C3 C33 1.503(4)
C3 H3 0.9800
N2 C21 1.468(3)
C4 C5 1.398(7)
C4 C11 1.586(9)
C4 H4 0.9300
C5 C6 1.525(6)
C5 H5 0.9300
C6 C7 1.466(8)
C6 H6A 0.9700
C6 H6B 0.9700
C7 C8 1.494(7)
C7 H7A 0.9700
C7 H7B 0.9700
C8 C9 1.340(7)
C8 H8 0.9300
C9 C10 1.462(9)
C9 H9 0.9300
C10 C11 1.481(11)
C10 H10A 0.9700
C10 H10B 0.9700
C11 H11A 0.9700
C11 H11B 0.9700
C12 C17 1.390(4)
C12 C13 1.395(4)
C13 C14 1.402(4)
C13 C18 1.513(4)
C14 C15 1.372(5)
C14 H14 0.9300
C15 C16 1.375(5)
C15 H15 0.9300
C16 C17 1.377(5)
C16 H16 0.9300
C17 H17 0.9300
C18 C19 1.531(5)
C18 C20 1.543(5)
C18 H18 0.9800
C19 H19A 0.9600
C19 H19B 0.9600
C19 H19C 0.9600
C20 H20A 0.9600
C20 H20B 0.9600
C20 H20C 0.9600
C21 C26 1.479(5)
C21 C22 1.516(4)
C21 H21 0.9800
C22 C23 1.525(5)
C22 H22A 0.9700
C22 H22B 0.9700
C23 C24 1.467(8)
C23 H23A 0.9700
C23 H23B 0.9700
C24 C25 1.502(7)
C24 H24A 0.9700
C24 H24B 0.9700
C25 C26 1.543(5)
C25 H25A 0.9700
C25 H25B 0.9700
C26 H26A 0.9700
C26 H26B 0.9700
C27 C32 1.372(5)
C27 C28 1.387(4)
C28 C29 1.391(6)
C28 H28 0.9300
C29 C30 1.371(9)
C29 H29 0.9300
C30 C31 1.346(8)
C30 H30 0.9300
C31 C32 1.387(5)
C31 H31 0.9300
C32 H32 0.9300
C33 C34 1.371(5)
C33 C38 1.375(5)
C34 C35 1.402(7)
C34 H34 0.9300
C35 C36 1.382(8)
C35 H35 0.9300
C36 C37 1.348(9)
C36 H36 0.9300
C37 C38 1.390(6)
C37 H37 0.9300
C38 H38 0.9300
